data_7701058
loop_
_publ_author_name
'Driscoll, Oliver J.'
'Hafford-Tear, Claudia H'
'McKeown, Paul'
'Stewart, Jack A.'
'Kociok-K\"ohn, Gabriele'
'Mahon, Mary F.'
'Jones, Matthew D.'

_publ_section_title
;
 The synthesis, characterisation and application of iron(iii)-acetate
 complexes for cyclic carbonate formation and the polymerisation of
 lactide.
;
_journal_issue 40
_journal_name_full 'Dalton transactions (Cambridge, England : 2003)'
_journal_page_first 15049
_journal_page_last 15058
_journal_paper_doi 10.1039/c9dt03327k
_journal_volume 48
_journal_year 2019
_chemical_formula_sum 'C34 H49 Fe N2 O4'
_chemical_formula_weight 605.60
_space_group_crystal_system orthorhombic
_space_group_IT_number 61
_space_group_name_Hall '-P 2ac 2ab'
_space_group_name_H-M_alt 'P b c a'
_symmetry_space_group_name_Hall '-P 2ac 2ab'
_symmetry_space_group_name_H-M 'P b c a'
_atom_sites_solution_hydrogens geom
_audit_creation_method SHELXL-2017/1
_audit_update_record
;
2019-07-15 deposited with the CCDC.    2019-09-06 downloaded from the CCDC.
;
_cell_angle_alpha 90
_cell_angle_beta 90
_cell_angle_gamma 90
_cell_formula_units_Z 8
_cell_length_a 19.0502(18)
_cell_length_b 10.2223(6)
_cell_length_c 34.8712(12)
_cell_measurement_reflns_used 21917
_cell_measurement_temperature 150(2)
_cell_measurement_theta_max 27.9160
_cell_measurement_theta_min 3.6520
_cell_volume 6790.7(8)
_computing_cell_refinement 'CrysAlisPro 1.171.38.46 (Rigaku OD, 2015)'
_computing_data_collection 'CrysAlisPro 1.171.38.46 (Rigaku OD, 2015)'
_computing_data_reduction 'CrysAlisPro 1.171.38.46 (Rigaku OD, 2015)'
_computing_molecular_graphics 'ORTEP3 for Windows - Farrugia, L. J. J. Appl. Crystallogr. 1997, 30, 565'
_computing_publication_material
;
 'WinGX publication routines, Farrugia, 
 L. J., J. Appl. Crystallogr., 1999, 32, 837-838
;
_computing_structure_refinement
;
 SHELXL-2016/6 (Sheldrick, 2016)
 Sheldrick GM (2008) Acta Crystallogr A64:112--122 and 
 C. B. H\"ubschle, G. M. Sheldrick and B. Dittrich
 ShelXle: a Qt graphical user interface for SHELXL
 J. Appl. Cryst., 44, (2011) 1281-1284.
;
_computing_structure_solution
; 
 SHELXT 
G.M.Sheldrick,Acta Crystallogr.,Sect. A: Found.Crystallogr., 2008, 64,112-122.
;
_diffrn_ambient_environment N~2~
_diffrn_ambient_temperature 150.01(13)
_diffrn_detector 'CCD plate'
_diffrn_detector_area_resol_mean 8.0734
_diffrn_detector_type EosS2
_diffrn_measured_fraction_theta_full 0.998
_diffrn_measured_fraction_theta_max 0.998
_diffrn_measurement_device 'four-circle diffractometer'
_diffrn_measurement_device_type 'New Xcalibur, EosS2'
_diffrn_radiation_monochromator graphite
_diffrn_radiation_probe x-ray
_diffrn_radiation_type 'Mo K\a'
_diffrn_radiation_wavelength 0.71073
_diffrn_reflns_av_R_equivalents 0.0561
_diffrn_reflns_av_unetI/netI 0.0282
_diffrn_reflns_Laue_measured_fraction_full 0.998
_diffrn_reflns_Laue_measured_fraction_max 0.998
_diffrn_reflns_limit_h_max 22
_diffrn_reflns_limit_h_min -22
_diffrn_reflns_limit_k_max 12
_diffrn_reflns_limit_k_min -11
_diffrn_reflns_limit_l_max 41
_diffrn_reflns_limit_l_min -38
_diffrn_reflns_number 66723
_diffrn_reflns_point_group_measured_fraction_full 0.998
_diffrn_reflns_point_group_measured_fraction_max 0.998
_diffrn_reflns_theta_full 25.027
_diffrn_reflns_theta_max 25.027
_diffrn_reflns_theta_min 3.407
_diffrn_source 'fine-focus sealed X-ray tube'
_diffrn_source_type 'Enhance (Mo) X-ray Source'
_exptl_absorpt_coefficient_mu 0.481
_exptl_absorpt_correction_T_max 1.00000
_exptl_absorpt_correction_T_min 0.92757
_exptl_absorpt_correction_type multi-scan
_exptl_absorpt_process_details
;
CrysAlisPro 1.171.39.46 (Rigaku Oxford Diffraction, 2018)
Empirical absorption correction using spherical harmonics,
 implemented in SCALE3 ABSPACK scaling algorithm.
;
_exptl_crystal_colour purple
_exptl_crystal_density_diffrn 1.185
_exptl_crystal_description block
_exptl_crystal_F_000 2600
_exptl_crystal_size_max 0.2
_exptl_crystal_size_mid 0.15
_exptl_crystal_size_min 0.1
_refine_diff_density_max 0.298
_refine_diff_density_min -0.375
_refine_diff_density_rms 0.049
_refine_ls_extinction_method none
_refine_ls_goodness_of_fit_ref 1.097
_refine_ls_hydrogen_treatment constr
_refine_ls_matrix_type full
_refine_ls_number_parameters 383
_refine_ls_number_reflns 5987
_refine_ls_number_restraints 0
_refine_ls_restrained_S_all 1.097
_refine_ls_R_factor_all 0.0585
_refine_ls_R_factor_gt 0.0430
_refine_ls_shift/su_max 0.001
_refine_ls_shift/su_mean 0.000
_refine_ls_structure_factor_coef Fsqd
_refine_ls_weighting_details 'w=1/[\s^2^(Fo^2^)+(0.0402P)^2^+6.5294P] where P=(Fo^2^+2Fc^2^)/3'
_refine_ls_weighting_scheme calc
_refine_ls_wR_factor_gt 0.0972
_refine_ls_wR_factor_ref 0.1041
_reflns_Friedel_coverage 0.000
_reflns_number_gt 4843
_reflns_number_total 5987
_reflns_threshold_expression 'I > 2\s(I)'
_cod_data_source_file c9dt03327k2.cif
_cod_data_source_block Fe(10)OAc
_cod_depositor_comments 'Adding full bibliography for 7701052--7701059.cif.'
_cod_database_code 7701058
_shelx_shelxl_version_number 2017/1
_shelx_space_group_comment
;
The symmetry employed for this shelxl refinement is uniquely defined
by the following loop, which should always be used as a source of
symmetry information in preference to the above space-group names.
They are only intended as comments.
;
_oxdiff_exptl_absorpt_empirical_full_min 0.914
_oxdiff_exptl_absorpt_empirical_full_max 1.202
_oxdiff_exptl_absorpt_empirical_details
;
Empirical correction (ABSPACK) includes:
- Absorption correction using spherical harmonics
- Frame scaling
;

loop_
_space_group_symop_operation_xyz
'x, y, z'
'-x+1/2, -y, z+1/2'
'x+1/2, -y+1/2, -z'
'-x, y+1/2, -z+1/2'
'-x, -y, -z'
'x-1/2, y, -z-1/2'
'-x-1/2, y-1/2, z'
'x, -y-1/2, z-1/2'

loop_
_atom_site_label
_atom_site_type_symbol
_atom_site_fract_x
_atom_site_fract_y
_atom_site_fract_z
_atom_site_U_iso_or_equiv
_atom_site_adp_type
_atom_site_occupancy
_atom_site_site_symmetry_order
_atom_site_calc_flag
_atom_site_refinement_flags_posn
_atom_site_refinement_flags_adp
Fe1 Fe 0.43084(2) 0.50504(3) 0.32203(2) 0.01583(10) Uani 1 1 d . .
O1 O 0.37154(8) 0.59112(15) 0.28635(4) 0.0180(4) Uani 1 1 d . .
N1 N 0.44699(10) 0.36893(18) 0.27824(5) 0.0160(4) Uani 1 1 d . .
C1 C 0.37418(11) 0.6016(2) 0.24862(6) 0.0147(5) Uani 1 1 d . .
O2 O 0.39068(9) 0.58232(16) 0.36612(4) 0.0225(4) Uani 1 1 d . .
N2 N 0.40545(10) 0.32364(18) 0.34821(5) 0.0166(4) Uani 1 1 d . .
C2 C 0.34421(11) 0.7119(2) 0.23025(7) 0.0168(5) Uani 1 1 d . .
O3 O 0.51247(9) 0.64205(16) 0.31376(5) 0.0254(4) Uani 1 1 d . .
C3 C 0.34280(12) 0.7130(2) 0.19040(7) 0.0179(5) Uani 1 1 d . .
H3 H 0.321934 0.786315 0.178129 0.021 Uiso 1 1 calc R U
O4 O 0.53521(9) 0.46595(16) 0.34642(5) 0.0250(4) Uani 1 1 d . .
C4 C 0.37003(12) 0.6136(2) 0.16709(7) 0.0179(5) Uani 1 1 d . .
C5 C 0.40138(12) 0.5096(2) 0.18553(6) 0.0169(5) Uani 1 1 d . .
H5 H 0.421271 0.441120 0.170641 0.020 Uiso 1 1 calc R U
C6 C 0.40475(12) 0.5020(2) 0.22573(6) 0.0156(5) Uani 1 1 d . .
C7 C 0.31422(12) 0.8260(2) 0.25388(7) 0.0199(5) Uani 1 1 d . .
C8 C 0.37111(14) 0.8814(3) 0.28067(8) 0.0308(6) Uani 1 1 d . .
H8A H 0.350666 0.949806 0.296904 0.046 Uiso 1 1 calc R U
H8B H 0.409292 0.918645 0.265296 0.046 Uiso 1 1 calc R U
H8C H 0.389591 0.811073 0.296866 0.046 Uiso 1 1 calc R U
C9 C 0.25102(13) 0.7796(2) 0.27758(7) 0.0265(6) Uani 1 1 d . .
H9A H 0.233233 0.852409 0.293094 0.040 Uiso 1 1 calc R U
H9B H 0.265504 0.707946 0.294468 0.040 Uiso 1 1 calc R U
H9C H 0.213951 0.748943 0.260314 0.040 Uiso 1 1 calc R U
C10 C 0.28909(15) 0.9385(3) 0.22846(8) 0.0335(7) Uani 1 1 d . .
H10A H 0.251839 0.907185 0.211406 0.050 Uiso 1 1 calc R U
H10B H 0.328450 0.971146 0.213076 0.050 Uiso 1 1 calc R U
H10C H 0.270862 1.009294 0.244594 0.050 Uiso 1 1 calc R U
C11 C 0.36704(13) 0.6202(2) 0.12299(7) 0.0208(5) Uani 1 1 d . .
C12 C 0.34211(19) 0.4889(3) 0.10699(8) 0.0435(8) Uani 1 1 d . .
H12A H 0.337527 0.495182 0.079061 0.065 Uiso 1 1 calc R U
H12B H 0.296494 0.466637 0.118246 0.065 Uiso 1 1 calc R U
H12C H 0.376336 0.420787 0.113405 0.065 Uiso 1 1 calc R U
C13 C 0.31745(15) 0.7272(3) 0.10887(8) 0.0316(6) Uani 1 1 d . .
H13A H 0.315140 0.724969 0.080809 0.047 Uiso 1 1 calc R U
H13B H 0.334926 0.812788 0.117220 0.047 Uiso 1 1 calc R U
H13C H 0.270486 0.712655 0.119539 0.047 Uiso 1 1 calc R U
C14 C 0.44034(14) 0.6511(3) 0.10739(8) 0.0369(7) Uani 1 1 d . .
H14A H 0.473452 0.583906 0.116036 0.055 Uiso 1 1 calc R U
H14B H 0.455475 0.736807 0.116859 0.055 Uiso 1 1 calc R U
H14C H 0.439022 0.652266 0.079303 0.055 Uiso 1 1 calc R U
C15 C 0.43438(11) 0.3846(2) 0.24235(6) 0.0154(5) Uani 1 1 d . .
H15 H 0.445269 0.314325 0.225552 0.018 Uiso 1 1 calc R U
C16 C 0.46667(13) 0.2395(2) 0.29284(7) 0.0184(5) Uani 1 1 d . .
H16A H 0.514730 0.241397 0.303606 0.022 Uiso 1 1 calc R U
H16B H 0.465020 0.173635 0.272057 0.022 Uiso 1 1 calc R U
C17 C 0.41336(13) 0.2071(2) 0.32391(7) 0.0198(5) Uani 1 1 d . .
H17A H 0.367751 0.183499 0.312209 0.024 Uiso 1 1 calc R U
H17B H 0.429919 0.132067 0.339421 0.024 Uiso 1 1 calc R U
C18 C 0.39669(12) 0.3091(2) 0.38459(7) 0.0209(5) Uani 1 1 d . .
H18 H 0.395281 0.221811 0.393909 0.025 Uiso 1 1 calc R U
C19 C 0.38880(12) 0.4117(2) 0.41258(7) 0.0212(5) Uani 1 1 d . .
C20 C 0.38372(13) 0.3740(3) 0.45127(7) 0.0269(6) Uani 1 1 d . .
H20 H 0.386813 0.283851 0.457704 0.032 Uiso 1 1 calc R U
C21 C 0.37442(13) 0.4641(3) 0.47991(7) 0.0289(6) Uani 1 1 d . .
C22 C 0.36775(14) 0.5955(3) 0.46871(7) 0.0304(6) Uani 1 1 d . .
H22 H 0.360040 0.658651 0.488236 0.037 Uiso 1 1 calc R U
C23 C 0.37160(13) 0.6394(3) 0.43116(7) 0.0265(6) Uani 1 1 d . .
C24 C 0.38419(13) 0.5449(2) 0.40209(7) 0.0216(5) Uani 1 1 d . .
C25 C 0.37169(16) 0.4280(3) 0.52270(8) 0.0382(7) Uani 1 1 d . .
C26 C 0.43005(17) 0.4999(4) 0.54429(8) 0.0483(8) Uani 1 1 d . .
H26A H 0.426519 0.480407 0.571740 0.072 Uiso 1 1 calc R U
H26B H 0.425138 0.594376 0.540286 0.072 Uiso 1 1 calc R U
H26C H 0.475847 0.471029 0.534666 0.072 Uiso 1 1 calc R U
C27 C 0.3796(3) 0.2820(4) 0.52888(9) 0.0794(14) Uani 1 1 d . .
H27A H 0.342894 0.235566 0.514675 0.119 Uiso 1 1 calc R U
H27B H 0.375275 0.262187 0.556278 0.119 Uiso 1 1 calc R U
H27C H 0.425822 0.253695 0.519678 0.119 Uiso 1 1 calc R U
C28 C 0.30068(17) 0.4721(4) 0.53932(8) 0.0572(10) Uani 1 1 d . .
H28A H 0.262677 0.424043 0.526686 0.086 Uiso 1 1 calc R U
H28B H 0.294554 0.566116 0.534934 0.086 Uiso 1 1 calc R U
H28C H 0.299589 0.454275 0.566926 0.086 Uiso 1 1 calc R U
C29 C 0.36213(18) 0.7848(3) 0.42073(8) 0.0416(8) Uani 1 1 d . .
C30 C 0.3468(3) 0.8692(3) 0.45644(10) 0.0752(13) Uani 1 1 d . .
H30A H 0.303572 0.838445 0.468774 0.113 Uiso 1 1 calc R U
H30B H 0.341045 0.960762 0.448717 0.113 Uiso 1 1 calc R U
H30C H 0.385942 0.862020 0.474512 0.113 Uiso 1 1 calc R U
C31 C 0.29962(19) 0.8000(3) 0.39321(10) 0.0591(10) Uani 1 1 d . .
H31A H 0.308818 0.750514 0.369656 0.089 Uiso 1 1 calc R U
H31B H 0.293228 0.892639 0.386921 0.089 Uiso 1 1 calc R U
H31C H 0.256997 0.766386 0.405505 0.089 Uiso 1 1 calc R U
C32 C 0.42900(19) 0.8379(3) 0.40207(9) 0.0502(9) Uani 1 1 d . .
H32A H 0.468467 0.827942 0.419836 0.075 Uiso 1 1 calc R U
H32B H 0.422656 0.930728 0.395947 0.075 Uiso 1 1 calc R U
H32C H 0.438729 0.789090 0.378471 0.075 Uiso 1 1 calc R U
C33 C 0.55407(13) 0.5768(2) 0.33467(7) 0.0198(5) Uani 1 1 d . .
C34 C 0.62329(13) 0.6338(3) 0.34632(8) 0.0288(6) Uani 1 1 d . .
H34A H 0.616391 0.693220 0.368049 0.043 Uiso 1 1 calc R U
H34B H 0.643495 0.682242 0.324715 0.043 Uiso 1 1 calc R U
H34C H 0.655270 0.563194 0.353809 0.043 Uiso 1 1 calc R U

loop_
_atom_site_aniso_label
_atom_site_aniso_U_11
_atom_site_aniso_U_22
_atom_site_aniso_U_33
_atom_site_aniso_U_23
_atom_site_aniso_U_13
_atom_site_aniso_U_12
Fe1 0.01855(18) 0.01423(17) 0.01471(17) -0.00098(14) 0.00128(13) 0.00005(14)
O1 0.0214(9) 0.0181(8) 0.0144(8) -0.0020(7) 0.0011(7) 0.0044(7)
N1 0.0151(10) 0.0155(10) 0.0173(10) -0.0013(8) -0.0011(8) 0.0029(8)
C1 0.0105(11) 0.0152(11) 0.0183(12) -0.0019(10) 0.0005(9) -0.0029(9)
O2 0.0313(10) 0.0216(9) 0.0147(9) -0.0009(7) 0.0056(7) 0.0031(7)
N2 0.0172(10) 0.0185(10) 0.0142(10) -0.0014(8) -0.0001(8) -0.0015(8)
C2 0.0111(11) 0.0142(11) 0.0252(13) -0.0004(10) 0.0013(10) -0.0019(9)
O3 0.0235(9) 0.0247(9) 0.0278(10) 0.0081(8) -0.0009(8) -0.0044(8)
C3 0.0129(11) 0.0156(12) 0.0252(13) 0.0037(10) -0.0024(10) 0.0008(9)
O4 0.0272(9) 0.0208(9) 0.0269(10) 0.0032(7) -0.0029(8) -0.0038(7)
C4 0.0139(12) 0.0185(12) 0.0212(12) 0.0018(10) -0.0035(10) -0.0033(10)
C5 0.0159(11) 0.0159(11) 0.0189(12) -0.0042(10) -0.0013(9) -0.0007(10)
C6 0.0131(11) 0.0142(11) 0.0195(12) -0.0015(10) 0.0006(9) -0.0012(9)
C7 0.0198(12) 0.0144(11) 0.0254(13) 0.0000(10) 0.0038(10) 0.0041(10)
C8 0.0293(15) 0.0205(13) 0.0426(17) -0.0119(12) 0.0014(13) -0.0005(11)
C9 0.0230(13) 0.0234(13) 0.0331(15) -0.0042(11) 0.0079(12) 0.0049(11)
C10 0.0396(16) 0.0221(14) 0.0387(16) 0.0040(12) 0.0107(13) 0.0118(12)
C11 0.0262(13) 0.0200(12) 0.0163(12) 0.0022(10) -0.0054(10) -0.0008(10)
C12 0.076(2) 0.0274(15) 0.0270(15) 0.0005(13) -0.0253(15) -0.0070(15)
C13 0.0354(16) 0.0338(15) 0.0257(15) 0.0071(12) -0.0062(12) 0.0060(13)
C14 0.0309(16) 0.059(2) 0.0209(14) 0.0026(13) 0.0002(12) 0.0031(14)
C15 0.0144(11) 0.0159(11) 0.0159(12) -0.0036(9) 0.0016(9) 0.0009(9)
C16 0.0228(13) 0.0146(11) 0.0178(12) -0.0025(9) -0.0029(10) 0.0060(10)
C17 0.0233(13) 0.0130(11) 0.0230(13) 0.0000(10) -0.0046(10) -0.0001(10)
C18 0.0163(12) 0.0211(13) 0.0253(14) 0.0048(11) 0.0007(10) -0.0050(10)
C19 0.0179(12) 0.0274(13) 0.0183(13) -0.0028(10) 0.0039(10) -0.0043(10)
C20 0.0271(14) 0.0315(14) 0.0222(14) 0.0031(11) 0.0053(11) -0.0076(12)
C21 0.0260(14) 0.0422(16) 0.0186(13) -0.0018(12) 0.0059(11) -0.0104(12)
C22 0.0304(15) 0.0399(16) 0.0211(14) -0.0096(12) 0.0096(11) -0.0051(13)
C23 0.0248(14) 0.0313(14) 0.0234(14) -0.0052(11) 0.0069(11) -0.0010(11)
C24 0.0178(12) 0.0291(13) 0.0180(13) -0.0012(11) 0.0026(10) -0.0029(10)
C25 0.0465(18) 0.0503(19) 0.0178(14) -0.0002(13) 0.0083(13) -0.0159(15)
C26 0.0433(18) 0.079(2) 0.0227(15) 0.0048(16) 0.0011(13) -0.0126(17)
C27 0.156(4) 0.062(2) 0.0206(18) 0.0132(17) 0.007(2) -0.016(3)
C28 0.0442(19) 0.106(3) 0.0213(15) -0.0052(17) 0.0122(14) -0.027(2)
C29 0.063(2) 0.0303(16) 0.0309(16) -0.0070(13) 0.0130(15) 0.0093(15)
C30 0.142(4) 0.040(2) 0.044(2) -0.0160(17) 0.025(2) 0.018(2)
C31 0.068(2) 0.052(2) 0.058(2) 0.0022(18) 0.0083(19) 0.0333(19)
C32 0.080(3) 0.0279(16) 0.0432(19) -0.0037(14) 0.0076(18) -0.0121(16)
C33 0.0258(14) 0.0188(13) 0.0147(12) -0.0024(10) 0.0044(10) -0.0012(10)
C34 0.0287(14) 0.0279(14) 0.0298(15) -0.0035(12) -0.0022(12) -0.0069(12)

loop_
_atom_type_symbol
_atom_type_description
_atom_type_scat_dispersion_real
_atom_type_scat_dispersion_imag
_atom_type_scat_source
C C 0.0033 0.0016 'International Tables Vol C Tables 4.2.6.8 and 6.1.1.4'
H H 0.0000 0.0000 'International Tables Vol C Tables 4.2.6.8 and 6.1.1.4'
N N 0.0061 0.0033 'International Tables Vol C Tables 4.2.6.8 and 6.1.1.4'
O O 0.0106 0.0060 'International Tables Vol C Tables 4.2.6.8 and 6.1.1.4'
Fe Fe 0.3463 0.8444 'International Tables Vol C Tables 4.2.6.8 and 6.1.1.4'

loop_
_geom_angle_atom_site_label_1
_geom_angle_atom_site_label_2
_geom_angle_atom_site_label_3
_geom_angle
O2 Fe1 O1 95.67(7)
O2 Fe1 N1 158.86(7)
O1 Fe1 N1 85.23(7)
O2 Fe1 O3 97.54(7)
O1 Fe1 O3 92.39(7)
N1 Fe1 O3 103.53(7)
O2 Fe1 N2 85.61(7)
O1 Fe1 N2 123.48(7)
N1 Fe1 N2 76.45(7)
O3 Fe1 N2 143.64(7)
O2 Fe1 O4 97.28(7)
O1 Fe1 O4 151.22(7)
N1 Fe1 O4 91.67(7)
O3 Fe1 O4 60.50(6)
N2 Fe1 O4 83.15(7)
O2 Fe1 C33 96.51(7)
O1 Fe1 C33 122.65(7)
N1 Fe1 C33 100.76(7)
O3 Fe1 C33 30.45(7)
N2 Fe1 C33 113.21(8)
O4 Fe1 C33 30.18(7)
C1 O1 Fe1 131.97(14)
C15 N1 C16 119.94(19)
C15 N1 Fe1 126.98(15)
C16 N1 Fe1 112.62(14)
O1 C1 C6 121.1(2)
O1 C1 C2 120.0(2)
C6 C1 C2 118.8(2)
C24 O2 Fe1 133.71(16)
C18 N2 C17 119.2(2)
C18 N2 Fe1 123.62(16)
C17 N2 Fe1 115.93(14)
C3 C2 C1 117.8(2)
C3 C2 C7 121.4(2)
C1 C2 C7 120.7(2)
C33 O3 Fe1 91.90(14)
C2 C3 C4 124.5(2)
C2 C3 H3 117.8
C4 C3 H3 117.8
C33 O4 Fe1 88.20(14)
C5 C4 C3 116.7(2)
C5 C4 C11 121.1(2)
C3 C4 C11 122.2(2)
C4 C5 C6 121.9(2)
C4 C5 H5 119.1
C6 C5 H5 119.1
C5 C6 C1 120.2(2)
C5 C6 C15 117.6(2)
C1 C6 C15 122.0(2)
C10 C7 C9 107.4(2)
C10 C7 C2 112.1(2)
C9 C7 C2 110.18(19)
C10 C7 C8 107.2(2)
C9 C7 C8 109.8(2)
C2 C7 C8 110.05(19)
C7 C8 H8A 109.5
C7 C8 H8B 109.5
H8A C8 H8B 109.5
C7 C8 H8C 109.5
H8A C8 H8C 109.5
H8B C8 H8C 109.5
C7 C9 H9A 109.5
C7 C9 H9B 109.5
H9A C9 H9B 109.5
C7 C9 H9C 109.5
H9A C9 H9C 109.5
H9B C9 H9C 109.5
C7 C10 H10A 109.5
C7 C10 H10B 109.5
H10A C10 H10B 109.5
C7 C10 H10C 109.5
H10A C10 H10C 109.5
H10B C10 H10C 109.5
C13 C11 C12 108.6(2)
C13 C11 C14 107.6(2)
C12 C11 C14 109.6(2)
C13 C11 C4 112.1(2)
C12 C11 C4 109.7(2)
C14 C11 C4 109.21(19)
C11 C12 H12A 109.5
C11 C12 H12B 109.5
H12A C12 H12B 109.5
C11 C12 H12C 109.5
H12A C12 H12C 109.5
H12B C12 H12C 109.5
C11 C13 H13A 109.5
C11 C13 H13B 109.5
H13A C13 H13B 109.5
C11 C13 H13C 109.5
H13A C13 H13C 109.5
H13B C13 H13C 109.5
C11 C14 H14A 109.5
C11 C14 H14B 109.5
H14A C14 H14B 109.5
C11 C14 H14C 109.5
H14A C14 H14C 109.5
H14B C14 H14C 109.5
N1 C15 C6 124.5(2)
N1 C15 H15 117.7
C6 C15 H15 117.7
N1 C16 C17 105.87(18)
N1 C16 H16A 110.6
C17 C16 H16A 110.6
N1 C16 H16B 110.6
C17 C16 H16B 110.6
H16A C16 H16B 108.7
N2 C17 C16 107.56(18)
N2 C17 H17A 110.2
C16 C17 H17A 110.2
N2 C17 H17B 110.2
C16 C17 H17B 110.2
H17A C17 H17B 108.5
N2 C18 C19 126.6(2)
N2 C18 H18 116.7
C19 C18 H18 116.7
C20 C19 C24 120.5(2)
C20 C19 C18 117.2(2)
C24 C19 C18 122.2(2)
C21 C20 C19 121.6(2)
C21 C20 H20 119.2
C19 C20 H20 119.2
C20 C21 C22 116.9(2)
C20 C21 C25 123.4(3)
C22 C21 C25 119.8(2)
C23 C22 C21 124.6(2)
C23 C22 H22 117.7
C21 C22 H22 117.7
C22 C23 C24 117.5(2)
C22 C23 C29 122.0(2)
C24 C23 C29 120.5(2)
O2 C24 C19 121.4(2)
O2 C24 C23 119.9(2)
C19 C24 C23 118.8(2)
C27 C25 C26 109.3(3)
C27 C25 C21 111.8(2)
C26 C25 C21 109.7(2)
C27 C25 C28 108.8(3)
C26 C25 C28 108.2(3)
C21 C25 C28 108.9(3)
C25 C26 H26A 109.5
C25 C26 H26B 109.5
H26A C26 H26B 109.5
C25 C26 H26C 109.5
H26A C26 H26C 109.5
H26B C26 H26C 109.5
C25 C27 H27A 109.5
C25 C27 H27B 109.5
H27A C27 H27B 109.5
C25 C27 H27C 109.5
H27A C27 H27C 109.5
H27B C27 H27C 109.5
C25 C28 H28A 109.5
C25 C28 H28B 109.5
H28A C28 H28B 109.5
C25 C28 H28C 109.5
H28A C28 H28C 109.5
H28B C28 H28C 109.5
C32 C29 C23 110.2(2)
C32 C29 C31 110.1(3)
C23 C29 C31 109.6(3)
C32 C29 C30 107.6(3)
C23 C29 C30 111.8(3)
C31 C29 C30 107.5(3)
C29 C30 H30A 109.5
C29 C30 H30B 109.5
H30A C30 H30B 109.5
C29 C30 H30C 109.5
H30A C30 H30C 109.5
H30B C30 H30C 109.5
C29 C31 H31A 109.5
C29 C31 H31B 109.5
H31A C31 H31B 109.5
C29 C31 H31C 109.5
H31A C31 H31C 109.5
H31B C31 H31C 109.5
C29 C32 H32A 109.5
C29 C32 H32B 109.5
H32A C32 H32B 109.5
C29 C32 H32C 109.5
H32A C32 H32C 109.5
H32B C32 H32C 109.5
O4 C33 O3 118.9(2)
O4 C33 C34 120.9(2)
O3 C33 C34 120.1(2)
O4 C33 Fe1 61.62(12)
O3 C33 Fe1 57.65(12)
C34 C33 Fe1 171.57(18)
C33 C34 H34A 109.5
C33 C34 H34B 109.5
H34A C34 H34B 109.5
C33 C34 H34C 109.5
H34A C34 H34C 109.5
H34B C34 H34C 109.5

loop_
_geom_bond_atom_site_label_1
_geom_bond_atom_site_label_2
_geom_bond_distance
Fe1 O2 1.8894(16)
Fe1 O1 1.8978(15)
Fe1 N1 2.0885(19)
Fe1 O3 2.1124(17)
Fe1 N2 2.1224(19)
Fe1 O4 2.2000(17)
Fe1 C33 2.499(2)
O1 C1 1.321(3)
N1 C15 1.285(3)
N1 C16 1.466(3)
C1 C6 1.418(3)
C1 C2 1.417(3)
O2 C24 1.317(3)
N2 C18 1.288(3)
N2 C17 1.470(3)
C2 C3 1.390(3)
C2 C7 1.538(3)
O3 C33 1.267(3)
C3 C4 1.401(3)
C3 H3 0.9500
O4 C33 1.257(3)
C4 C5 1.379(3)
C4 C11 1.540(3)
C5 C6 1.406(3)
C5 H5 0.9500
C6 C15 1.447(3)
C7 C10 1.529(3)
C7 C9 1.535(3)
C7 C8 1.540(4)
C8 H8A 0.9800
C8 H8B 0.9800
C8 H8C 0.9800
C9 H9A 0.9800
C9 H9B 0.9800
C9 H9C 0.9800
C10 H10A 0.9800
C10 H10B 0.9800
C10 H10C 0.9800
C11 C13 1.528(3)
C11 C12 1.529(3)
C11 C14 1.531(4)
C12 H12A 0.9800
C12 H12B 0.9800
C12 H12C 0.9800
C13 H13A 0.9800
C13 H13B 0.9800
C13 H13C 0.9800
C14 H14A 0.9800
C14 H14B 0.9800
C14 H14C 0.9800
C15 H15 0.9500
C16 C17 1.521(3)
C16 H16A 0.9900
C16 H16B 0.9900
C17 H17A 0.9900
C17 H17B 0.9900
C18 C19 1.440(3)
C18 H18 0.9500
C19 C20 1.406(3)
C19 C24 1.413(4)
C20 C21 1.370(4)
C20 H20 0.9500
C21 C22 1.404(4)
C21 C25 1.538(4)
C22 C23 1.386(4)
C22 H22 0.9500
C23 C24 1.421(3)
C23 C29 1.541(4)
C25 C27 1.516(5)
C25 C26 1.531(4)
C25 C28 1.539(4)
C26 H26A 0.9800
C26 H26B 0.9800
C26 H26C 0.9800
C27 H27A 0.9800
C27 H27B 0.9800
C27 H27C 0.9800
C28 H28A 0.9800
C28 H28B 0.9800
C28 H28C 0.9800
C29 C32 1.529(4)
C29 C31 1.538(5)
C29 C30 1.542(4)
C30 H30A 0.9800
C30 H30B 0.9800
C30 H30C 0.9800
C31 H31A 0.9800
C31 H31B 0.9800
C31 H31C 0.9800
C32 H32A 0.9800
C32 H32B 0.9800
C32 H32C 0.9800
C33 C34 1.498(3)
C34 H34A 0.9800
C34 H34B 0.9800
C34 H34C 0.9800
